data_7250484
loop_
_publ_author_name
'Hu, Mingyang'
'Yang, Hexiong'
'Huo, Xiaojia'
'Lian, Bin'

_publ_section_title
;
 Synthesis, structures, characterization and deterioration of potassium
 glycolate hemihydrate
;
_journal_issue 28
_journal_name_full CrystEngComm
_journal_page_first 4816
_journal_page_last 4825
_journal_paper_doi 10.1039/D5CE00182J
_journal_volume 27
_journal_year 2025
_chemical_formula_moiety 'C2 H3 O3 1-, K 1+, 0.5(H2 O1)'
_chemical_formula_sum 'C2 H4 K O3.5'
_chemical_formula_weight 123.15
_chemical_name_common 'potassium glycolate hemihydrate'
_chemical_name_systematic 'potassium hydroxyacetate hemihydrate'
_space_group_crystal_system monoclinic
_space_group_IT_number 11
_space_group_name_Hall '-P 2yb'
_space_group_name_H-M_alt 'P 1 21/m 1'
_atom_sites_solution_hydrogens difmap
_audit_creation_date 2024-09-07
_audit_creation_method
;
Olex2 1.3-ac4
(compiled 2019.04.23 svn.r3594 for Rigaku Oxford Diffraction, GUI svn.r5739)
;
_audit_update_record
;
2025-01-20 deposited with the CCDC.	2025-05-29 downloaded from the CCDC.
;
_cell_angle_alpha 90
_cell_angle_beta 102.2530(10)
_cell_angle_gamma 90
_cell_formula_units_Z 4
_cell_length_a 5.89820(10)
_cell_length_b 7.25150(10)
_cell_length_c 11.02700(10)
_cell_measurement_reflns_used 3586
_cell_measurement_temperature 293(2)
_cell_measurement_theta_max 77.9190
_cell_measurement_theta_min 7.3410
_cell_volume 460.890(11)
_computing_cell_refinement 'CrysAlisPro 1.171.40.68a (Rigaku OD, 2019)'
_computing_data_collection 'CrysAlisPro 1.171.40.68a (Rigaku OD, 2019)'
_computing_data_reduction 'CrysAlisPro 1.171.40.68a (Rigaku OD, 2019)'
_computing_molecular_graphics 'Olex2 (Dolomanov et al., 2009)'
_computing_publication_material 'Olex2 (Dolomanov et al., 2009)'
_computing_structure_refinement 'SHELXL 2019/3 (Sheldrick, 2015)'
_computing_structure_solution 'SHELXT 2018/2 (Sheldrick, 2018)'
_diffrn_ambient_temperature 293(2)
_diffrn_detector 'Hybrid Pixel Array Detector'
_diffrn_detector_area_resol_mean 10.0000
_diffrn_detector_type HyPix
_diffrn_measured_fraction_theta_full 0.990
_diffrn_measured_fraction_theta_max 0.969
_diffrn_measurement_details
;
List of Runs (angles in degrees, time in seconds):

  # Type    Start    End  Width  t~exp~   \w     \q     \k     \f   Frames
#--------------------------------------------------------------------------
  1  \w     94.00 178.00   0.50    0.20    --  107.75  15.00-150.00  168
  2  \w    103.00 178.00   0.50    0.20    --  107.75 102.00  20.00  150
  3  \w     31.00  92.00   0.50    0.10    --   46.20  57.00 150.00  122
  4  \w    -81.00  17.00   0.50    0.10    --  -46.20 102.00  20.00  196
  5  \w    -84.00 -13.00   0.50    0.20    --  -86.25 102.00  20.00  142
  6  \w    -51.00 -14.00   0.50    0.20    --  -86.25  45.00-150.00   74
  7  \w   -159.00 -82.00   0.50    0.20    --  -86.25-102.00 -83.00  154
  8  \w   -118.00 -70.00   0.50    0.10    --  -46.20-125.00  60.00   96
  9  \w   -118.00 -70.00   0.50    0.10    --  -46.20-125.00   0.00   96
 10  \w   -118.00 -70.00   0.50    0.10    --  -46.20-125.00 -60.00   96
 11  \w    -27.00  42.00   0.50    0.10    --   46.20 -37.00-180.00  138
 12  \w     35.00  71.00   0.50    0.20    --  107.75 -61.00-180.00   72
 13  \w     35.00  71.00   0.50    0.20    --  107.75 -61.00 -60.00   72
 14  \w     35.00  71.00   0.50    0.20    --  107.75 -61.00-150.00   72
 15  \w     35.00  71.00   0.50    0.20    --  107.75 -61.00 -30.00   72
 16  \w     35.00  71.00   0.50    0.20    --  107.75 -61.00   0.00   72
 17  \w     35.00  71.00   0.50    0.20    --  107.75 -61.00  30.00   72
 18  \w     35.00  71.00   0.50    0.20    --  107.75 -61.00  60.00   72
 19  \w     35.00  71.00   0.50    0.20    --  107.75 -61.00 120.00   72
 20  \w     35.00  71.00   0.50    0.20    --  107.75 -61.00 150.00   72
 21  \w     35.00 106.00   0.50    0.20    --  107.75 -77.00 150.00  142
 22  \w     35.00  71.00   0.50    0.20    --  107.75 -61.00  90.00   72
 23  \w     35.00  71.00   0.50    0.20    --  107.75 -61.00 -90.00   72
 24  \w     35.00 109.00   0.50    0.20    --  107.75 -94.00 -30.00  148
 25  \w     35.00 110.00   0.50    0.20    --  107.75-102.00 -83.00  150
 26  \w      5.00  37.50   0.50    0.10    --   46.20-102.00 -83.00   65
;
_diffrn_measurement_device 'four-circle diffractometer'
_diffrn_measurement_device_type 'XtaLAB Synergy, Dualflex, HyPix'
_diffrn_measurement_method '\w scans'
_diffrn_orient_matrix_type 'CrysAlisPro convention (1999,Acta A55,543-557)'
_diffrn_orient_matrix_UB_11 -0.1495055000
_diffrn_orient_matrix_UB_12 0.1729705000
_diffrn_orient_matrix_UB_13 -0.0387792000
_diffrn_orient_matrix_UB_21 -0.1448725000
_diffrn_orient_matrix_UB_22 -0.1066426000
_diffrn_orient_matrix_UB_23 -0.1105108000
_diffrn_orient_matrix_UB_31 -0.1676904000
_diffrn_orient_matrix_UB_32 -0.0620982000
_diffrn_orient_matrix_UB_33 0.0818725000
_diffrn_radiation_monochromator mirror
_diffrn_radiation_probe x-ray
_diffrn_radiation_type 'Cu K\a'
_diffrn_radiation_wavelength 1.54184
_diffrn_reflns_av_R_equivalents 0.0288
_diffrn_reflns_av_unetI/netI 0.0230
_diffrn_reflns_Laue_measured_fraction_full 0.992
_diffrn_reflns_Laue_measured_fraction_max 0.969
_diffrn_reflns_limit_h_max 6
_diffrn_reflns_limit_h_min -7
_diffrn_reflns_limit_k_max 9
_diffrn_reflns_limit_k_min -9
_diffrn_reflns_limit_l_max 13
_diffrn_reflns_limit_l_min -12
_diffrn_reflns_number 4369
_diffrn_reflns_point_group_measured_fraction_full 0.992
_diffrn_reflns_point_group_measured_fraction_max 0.969
_diffrn_reflns_theta_full 67.684
_diffrn_reflns_theta_max 78.154
_diffrn_reflns_theta_min 7.362
_diffrn_source 'micro-focus sealed X-ray tube'
_diffrn_source_type 'PhotonJet (Cu) X-ray Source'
_exptl_absorpt_coefficient_mu 9.240
_exptl_absorpt_correction_T_max 1.00000
_exptl_absorpt_correction_T_min 0.76107
_exptl_absorpt_correction_type multi-scan
_exptl_absorpt_process_details
;
CrysAlisPro 1.171.40.68a (Rigaku Oxford Diffraction, 2019)
Empirical absorption correction using spherical harmonics,
 implemented in SCALE3 ABSPACK scaling algorithm.
;
_exptl_crystal_colour white
_exptl_crystal_density_diffrn 1.775
_exptl_crystal_description platy
_exptl_crystal_F_000 252
_exptl_crystal_size_max 0.1
_exptl_crystal_size_mid 0.05
_exptl_crystal_size_min 0.03
_refine_diff_density_max 0.333
_refine_diff_density_min -0.336
_refine_diff_density_rms 0.075
_refine_ls_extinction_coef 0.0221(16)
_refine_ls_extinction_expression Fc^*^=kFc[1+0.001xFc^2^\l^3^/sin(2\q)]^-1/4^
_refine_ls_extinction_method 'SHELXL-2019/3 (Sheldrick 2019)'
_refine_ls_goodness_of_fit_ref 1.067
_refine_ls_hydrogen_treatment refall
_refine_ls_matrix_type full
_refine_ls_number_parameters 97
_refine_ls_number_reflns 1034
_refine_ls_number_restraints 0
_refine_ls_restrained_S_all 1.067
_refine_ls_R_factor_all 0.0272
_refine_ls_R_factor_gt 0.0269
_refine_ls_shift/su_max 0.001
_refine_ls_shift/su_mean 0.000
_refine_ls_structure_factor_coef Fsqd
_refine_ls_weighting_details 'w=1/[\s^2^(Fo^2^)+(0.0439P)^2^+0.0778P] where P=(Fo^2^+2Fc^2^)/3'
_refine_ls_weighting_scheme calc
_refine_ls_wR_factor_gt 0.0685
_refine_ls_wR_factor_ref 0.0687
_reflns_Friedel_coverage 0.000
_reflns_number_gt 1004
_reflns_number_total 1034
_reflns_threshold_expression 'I > 2\s(I)'
_cod_data_source_file d5ce00182j2.cif
_cod_data_source_block k11
_cod_depositor_comments 'Adding full bibliography for 7250484--7250485.cif.'
_cod_original_formula_sum 'C2 H4 K1 O3.50'
_cod_database_code 7250484
_shelx_shelxl_version_number 2019/3
_chemical_oxdiff_formula 'K1 C1 O1 H1'
_shelx_space_group_comment
;
The symmetry employed for this shelxl refinement is uniquely defined
by the following loop, which should always be used as a source of
symmetry information in preference to the above space-group names.
They are only intended as comments.
;
_diffrn_oxdiff_digest_frames
;
016f79dd3e6568f36cff93a8e791965516000697f51
;
_reflns_odcompleteness_completeness 98.33
_reflns_odcompleteness_iscentric 1
_reflns_odcompleteness_theta 74.33
_olex2_refinement_description
;
;
_olex2_submission_special_instructions 'No special instructions were received'
_oxdiff_exptl_absorpt_empirical_details
;
Empirical correction (ABSPACK) includes:
- Absorption correction using spherical harmonics
- Frame scaling
;
_oxdiff_exptl_absorpt_empirical_full_max 1.393
_oxdiff_exptl_absorpt_empirical_full_min 0.477

loop_
_space_group_symop_operation_xyz
'x, y, z'
'-x, y+1/2, -z'
'-x, -y, -z'
'x, -y-1/2, z'

loop_
_atom_site_label
_atom_site_type_symbol
_atom_site_fract_x
_atom_site_fract_y
_atom_site_fract_z
_atom_site_U_iso_or_equiv
_atom_site_adp_type
_atom_site_occupancy
_atom_site_site_symmetry_order
_atom_site_calc_flag
_atom_site_refinement_flags_posn
_atom_site_refinement_flags_adp
_atom_site_refinement_flags_occupancy
_atom_site_disorder_assembly
_atom_site_disorder_group
K K 1.13205(4) 0.49406(3) 0.75438(2) 0.03081(16) Uani 1 1 d . . . . .
O1 O 1.0070(2) 0.250000 0.54615(12) 0.0346(3) Uani 1 2 d S T P . .
O2 O 0.6903(2) 0.250000 0.39362(11) 0.0341(3) Uani 1 2 d S T P . .
O3 O 0.7704(2) 0.250000 0.72137(12) 0.0359(3) Uani 1 2 d S T P . .
O4 O 1.4753(2) 0.250000 0.87275(11) 0.0336(3) Uani 1 2 d S T P . .
O5 O 1.70643(19) 0.250000 1.06132(11) 0.0322(3) Uani 1 2 d S T P . .
O6 O 1.0961(2) 0.250000 0.95783(13) 0.0438(4) Uani 1 2 d S T P . .
OW O 0.7962(2) 0.750000 0.66042(13) 0.0364(3) Uani 1 2 d S T P . .
C1 C 0.7923(3) 0.250000 0.50624(16) 0.0251(4) Uani 1 2 d S T P . .
C2 C 0.6365(3) 0.250000 0.60012(16) 0.0311(4) Uani 1 2 d S T P . .
C3 C 1.5117(2) 0.250000 0.98876(14) 0.0224(4) Uani 1 2 d S T P . .
C4 C 1.3023(3) 0.250000 1.04904(16) 0.0322(4) Uani 1 2 d S T P . .
H2 H 0.534(3) 0.360(3) 0.5809(18) 0.049(5) Uiso 1 1 d . . . . .
H3 H 0.677(5) 0.250000 0.773(3) 0.047(7) Uiso 1 2 d S . P . .
H4 H 1.318(3) 0.358(3) 1.1061(18) 0.052(5) Uiso 1 1 d . . . . .
H6 H 0.977(4) 0.250000 0.993(2) 0.040(7) Uiso 1 2 d S . P . .
HWA H 0.823(5) 0.750000 0.589(3) 0.049(7) Uiso 1 2 d S . P . .
HWB H 0.643(6) 0.750000 0.644(3) 0.062(8) Uiso 1 2 d S . P . .

loop_
_atom_site_aniso_label
_atom_site_aniso_U_11
_atom_site_aniso_U_22
_atom_site_aniso_U_33
_atom_site_aniso_U_23
_atom_site_aniso_U_13
_atom_site_aniso_U_12
K 0.0282(2) 0.0315(2) 0.0298(2) 0.00118(9) -0.00037(13) -0.00161(9)
O1 0.0186(6) 0.0593(9) 0.0262(7) 0.000 0.0055(5) 0.000
O2 0.0234(6) 0.0576(9) 0.0210(6) 0.000 0.0037(5) 0.000
O3 0.0208(6) 0.0666(10) 0.0213(6) 0.000 0.0062(5) 0.000
O4 0.0212(6) 0.0602(9) 0.0204(6) 0.000 0.0069(4) 0.000
O5 0.0178(6) 0.0528(8) 0.0245(6) 0.000 0.0009(4) 0.000
O6 0.0161(6) 0.0884(13) 0.0273(6) 0.000 0.0052(5) 0.000
OW 0.0215(6) 0.0600(9) 0.0274(7) 0.000 0.0046(5) 0.000
C1 0.0200(7) 0.0323(9) 0.0236(8) 0.000 0.0061(6) 0.000
C2 0.0194(7) 0.0518(11) 0.0226(8) 0.000 0.0053(6) 0.000
C3 0.0174(7) 0.0296(9) 0.0209(8) 0.000 0.0055(6) 0.000
C4 0.0175(8) 0.0572(12) 0.0226(8) 0.000 0.0060(6) 0.000

loop_
_atom_type_symbol
_atom_type_description
_atom_type_scat_dispersion_real
_atom_type_scat_dispersion_imag
_atom_type_scat_source
C C 0.0181 0.0091 'International Tables Vol C Tables 4.2.6.8 and 6.1.1.4'
H H 0.0000 0.0000 'International Tables Vol C Tables 4.2.6.8 and 6.1.1.4'
K K 0.3868 1.0657 'International Tables Vol C Tables 4.2.6.8 and 6.1.1.4'
O O 0.0492 0.0322 'International Tables Vol C Tables 4.2.6.8 and 6.1.1.4'

loop_
_geom_angle_atom_site_label_1
_geom_angle_atom_site_label_2
_geom_angle_atom_site_label_3
_geom_angle
_geom_angle_site_symmetry_1
_geom_angle_site_symmetry_3
_geom_angle_publ_flag
K K HWA 129.1(4) 4_565 . ?
O1 K K 51.908(16) . 4_565 ?
O1 K O6 101.19(3) . . ?
O1 K C1 19.48(4) . . ?
O1 K C1 74.22(3) . 3_766 ?
O1 K C2 42.18(3) . . ?
O1 K C3 107.05(2) . . ?
O1 K HWA 82.7(4) . . ?
O2 K K 131.223(17) 3_766 4_565 ?
O2 K O1 90.39(3) 3_766 . ?
O2 K O6 161.37(4) 3_766 . ?
O2 K C1 95.84(3) 3_766 . ?
O2 K C1 18.98(3) 3_766 3_766 ?
O2 K C2 115.03(3) 3_766 . ?
O2 K C3 120.02(3) 3_766 . ?
O2 K HWA 58.9(5) 3_766 . ?
O3 K K 49.696(17) . 4_565 ?
O3 K O1 55.50(3) . . ?
O3 K O2 136.44(4) . 3_766 ?
O3 K O4 96.86(3) . . ?
O3 K O5 131.96(3) . 3_867 ?
O3 K O6 61.66(3) . . ?
O3 K OW 84.69(3) . . ?
O3 K C1 117.50(4) . 3_766 ?
O3 K C1 43.09(3) . . ?
O3 K C2 21.41(3) . . ?
O3 K C3 97.42(3) . . ?
O3 K HWA 87.9(4) . . ?
O4 K K 50.715(17) . 4_565 ?
O4 K O1 91.20(3) . . ?
O4 K O2 111.48(3) . 3_766 ?
O4 K O6 54.33(3) . . ?
O4 K C1 120.61(4) . 3_766 ?
O4 K C1 106.38(3) . . ?
O4 K C2 110.56(2) . . ?
O4 K C3 18.76(3) . . ?
O4 K HWA 168.4(6) . . ?
O5 K K 132.110(17) 3_867 4_565 ?
O5 K O1 172.47(3) 3_867 . ?
O5 K O2 82.60(3) 3_867 3_766 ?
O5 K O4 88.82(3) 3_867 . ?
O5 K O6 84.92(3) 3_867 . ?
O5 K C1 164.07(3) 3_867 . ?
O5 K C1 99.32(3) 3_867 3_766 ?
O5 K C2 144.18(4) 3_867 . ?
O5 K C3 74.43(2) 3_867 . ?
O5 K HWA 95.9(4) 3_867 . ?
O6 K K 52.396(18) . 4_565 ?
O6 K C1 99.91(3) . . ?
O6 K C1 173.58(3) . 3_766 ?
O6 K C2 82.99(3) . . ?
O6 K C3 42.62(3) . . ?
O6 K HWA 136.5(6) . . ?
OW K K 132.415(19) . 4_565 ?
OW K O1 94.15(3) . . ?
OW K O2 70.37(3) . 3_766 ?
OW K O4 174.34(4) . . ?
OW K O5 86.12(3) . 3_867 ?
OW K O6 122.54(4) . . ?
OW K C1 78.47(3) . . ?
OW K C1 62.87(4) . 3_766 ?
OW K C2 72.56(2) . . ?
OW K C3 155.69(4) . . ?
OW K HWA 16.4(6) . . ?
C1 K K 59.705(15) . 4_565 ?
C1 K K 121.740(15) 3_766 4_565 ?
C1 K C1 77.30(2) . 3_766 ?
C1 K C2 96.10(4) 3_766 . ?
C1 K C2 24.99(4) . . ?
C1 K C3 119.244(19) . . ?
C1 K HWA 70.1(4) . . ?
C1 K HWA 48.2(6) 3_766 . ?
C2 K K 59.907(15) . 4_565 ?
C2 K HWA 71.2(4) . . ?
C3 K K 59.787(13) . 4_565 ?
C3 K C1 133.82(3) . 3_766 ?
C3 K C2 115.77(2) . . ?
C3 K HWA 170.2(4) . . ?
K O1 K 76.18(3) 4_565 . ?
C1 O1 K 110.56(8) . . ?
C1 O1 K 110.56(8) . 4_565 ?
K O2 K 82.45(3) 2_746 3_766 ?
C1 O2 K 114.38(7) . 2_746 ?
C1 O2 K 114.38(7) . 3_766 ?
K O3 K 80.61(3) 4_565 . ?
K O3 H3 119.8(12) 4_565 . ?
K O3 H3 119.8(12) . . ?
C2 O3 K 113.11(7) . . ?
C2 O3 K 113.11(7) . 4_565 ?
C2 O3 H3 108.3(19) . . ?
K O4 K 78.57(3) 4_565 . ?
C3 O4 K 115.31(7) . . ?
C3 O4 K 115.31(7) . 4_565 ?
K O5 K 84.22(3) 3_867 2_847 ?
C3 O5 K 126.51(6) . 2_847 ?
C3 O5 K 126.51(6) . 3_867 ?
K O6 K 75.21(4) 4_565 . ?
K O6 H6 123.0(11) . . ?
K O6 H6 123.0(11) 4_565 . ?
C4 O6 K 111.09(8) . 4_565 ?
C4 O6 K 111.09(8) . . ?
C4 O6 H6 109.6(16) . . ?
K OW K 84.83(4) . 4_575 ?
K OW HWA 95.1(14) 4_575 . ?
K OW HWA 95.1(14) . . ?
K OW HWB 134.4(7) 4_575 . ?
K OW HWB 134.4(7) . . ?
HWA OW HWB 102(3) . . ?
O1 C1 K 49.96(7) . 4_565 ?
O1 C1 O2 125.69(15) . . ?
O1 C1 C2 118.24(15) . . ?
O2 C1 K 147.47(4) . 4_565 ?
O2 C1 C2 116.07(15) . . ?
C2 C1 K 78.29(8) . 4_565 ?
K C2 K 60.19(3) 4_565 . ?
K C2 H2 96.0(11) . . ?
K C2 H2 96.0(11) 4_565 4_565 ?
K C2 H2 155.1(12) 4_565 . ?
K C2 H2 155.1(12) . 4_565 ?
O3 C2 K 45.47(5) . 4_565 ?
O3 C2 K 45.47(5) . . ?
O3 C2 C1 110.46(14) . . ?
O3 C2 H2 113.4(12) . 4_565 ?
O3 C2 H2 113.4(12) . . ?
C1 C2 K 76.72(8) . . ?
C1 C2 K 76.72(8) . 4_565 ?
C1 C2 H2 106.4(11) . 4_565 ?
C1 C2 H2 106.4(11) . . ?
H2 C2 H2 106(2) . 4_565 ?
K C3 K 60.42(3) 4_565 . ?
O4 C3 K 45.92(6) . . ?
O4 C3 K 45.92(6) . 4_565 ?
O4 C3 O5 126.02(15) . . ?
O4 C3 C4 117.87(14) . . ?
O5 C3 K 145.47(5) . 4_565 ?
O5 C3 K 145.47(5) . . ?
O5 C3 C4 116.11(14) . . ?
C4 C3 K 82.64(8) . . ?
C4 C3 K 82.64(8) . 4_565 ?
O6 C4 C3 110.30(14) . . ?
O6 C4 H4 113.7(12) . 4_565 ?
O6 C4 H4 113.7(11) . . ?
C3 C4 H4 107.6(11) . 4_565 ?
C3 C4 H4 107.6(11) . . ?
H4 C4 H4 104(2) . 4_565 ?

loop_
_geom_bond_atom_site_label_1
_geom_bond_atom_site_label_2
_geom_bond_distance
_geom_bond_site_symmetry_2
_geom_bond_publ_flag
K K 3.5395(5) 4_565 ?
K O1 2.8687(10) . ?
K O2 2.8164(9) 3_766 ?
K O3 2.7360(9) . ?
K O4 2.7951(10) . ?
K O5 2.7678(9) 3_867 ?
K O6 2.9003(11) . ?
K OW 2.7517(10) . ?
K C1 3.5083(15) . ?
K C1 3.5281(14) 3_766 ?
K C2 3.5296(15) . ?
K C3 3.5170(13) . ?
K HWA 2.95(2) . ?
O1 C1 1.249(2) . ?
O2 C1 1.260(2) . ?
O3 C2 1.401(2) . ?
O3 H3 0.87(3) . ?
O4 C3 1.251(2) . ?
O5 C3 1.2529(19) . ?
O6 C4 1.404(2) . ?
O6 H6 0.87(3) . ?
OW HWA 0.83(3) . ?
OW HWB 0.88(3) . ?
C1 C2 1.523(2) . ?
C2 H2 1.00(2) . ?
C2 H2 1.00(2) 4_565 ?
C3 C4 1.521(2) . ?
C4 H4 1.00(2) 4_565 ?
C4 H4 1.00(2) . ?
